data_4317369
loop_
_publ_author_name
'Su-Yun Zhang'
'Chun-Li Hu'
'Chuan-Fu Sun'
'Jiang-Gao Mao'

_publ_section_title
;
 Syntheses and Crystal Structures of a Series of Alkaline Earth Vanadium
 Selenites and Tellurites
;
_journal_name_full 'Inorganic Chemistry'
_journal_page_first 11627
_journal_page_last 11636
_journal_paper_doi 10.1021/ic1020737
_journal_volume 49
_journal_year 2010
_chemical_formula_moiety 'O18 Se5 Sr2 V3'
_chemical_formula_sum 'O18 Se5 Sr2 V3'
_chemical_formula_weight 1010.86
_chemical_name_systematic
; 
 ? 
;
_space_group_IT_number 62
_symmetry_cell_setting orthorhombic
_symmetry_space_group_name_Hall '-P 2ac 2n'
_symmetry_space_group_name_H-M 'P n m a'
_atom_sites_solution_hydrogens none
_atom_sites_solution_primary direct
_atom_sites_solution_secondary difmap
_audit_creation_method SHELXL-97
_cell_angle_alpha 90.00
_cell_angle_beta 90.00
_cell_angle_gamma 90.00
_cell_formula_units_Z 4
_cell_length_a 16.921(9)
_cell_length_b 10.644(6)
_cell_length_c 9.059(5)
_cell_measurement_reflns_used 4333
_cell_measurement_temperature 293(2)
_cell_measurement_theta_max 27.4719
_cell_measurement_theta_min 2.5503
_cell_volume 1631.6(16)
_computing_structure_refinement 'SHELXL-97 (Sheldrick, 1997)'
_computing_structure_solution 'SHELXS-97 (Sheldrick, 1990)'
_diffrn_ambient_temperature 293(2)
_diffrn_measured_fraction_theta_full 0.996
_diffrn_measured_fraction_theta_max 0.996
_diffrn_measurement_device_type 'Saturn70 (4x4 bin mode)'
_diffrn_measurement_method CCD_Profile_fitting
_diffrn_radiation_monochromator graphite
_diffrn_radiation_source 'fine-focus sealed tube'
_diffrn_radiation_type MoK\a
_diffrn_radiation_wavelength 0.71073
_diffrn_reflns_av_R_equivalents 0.0466
_diffrn_reflns_av_sigmaI/netI 0.0275
_diffrn_reflns_limit_h_max 21
_diffrn_reflns_limit_h_min -21
_diffrn_reflns_limit_k_max 13
_diffrn_reflns_limit_k_min -13
_diffrn_reflns_limit_l_max 9
_diffrn_reflns_limit_l_min -11
_diffrn_reflns_number 12282
_diffrn_reflns_theta_full 27.47
_diffrn_reflns_theta_max 27.47
_diffrn_reflns_theta_min 3.19
_diffrn_standards_decay_% <1.0
_exptl_absorpt_coefficient_mu 19.403
_exptl_absorpt_correction_T_max 1.0000
_exptl_absorpt_correction_T_min 0.0777
_exptl_absorpt_correction_type multi-scan
_exptl_crystal_colour green
_exptl_crystal_density_diffrn 4.116
_exptl_crystal_density_method 'not measured'
_exptl_crystal_description needle
_exptl_crystal_F_000 1836
_exptl_crystal_size_max 0.1000
_exptl_crystal_size_mid 0.0300
_exptl_crystal_size_min 0.0200
_refine_diff_density_max 1.302
_refine_diff_density_min -0.718
_refine_diff_density_rms 0.151
_refine_ls_extinction_method none
_refine_ls_goodness_of_fit_ref 1.077
_refine_ls_hydrogen_treatment none
_refine_ls_matrix_type full
_refine_ls_number_parameters 136
_refine_ls_number_reflns 1956
_refine_ls_number_restraints 0
_refine_ls_restrained_S_all 1.077
_refine_ls_R_factor_all 0.0254
_refine_ls_R_factor_gt 0.0219
_refine_ls_shift/su_max 0.001
_refine_ls_shift/su_mean 0.000
_refine_ls_structure_factor_coef Fsqd
_refine_ls_weighting_details 'calc w=1/[\s^2^(Fo^2^)+(0.0208P)^2^+1.5590P] where P=(Fo^2^+2Fc^2^)/3'
_refine_ls_weighting_scheme calc
_refine_ls_wR_factor_gt 0.0469
_refine_ls_wR_factor_ref 0.0482
_reflns_number_gt 1804
_reflns_number_total 1956
_reflns_threshold_expression >2sigma(I)
_cod_data_source_file ic1020737_si_001_1.cif
_cod_data_source_block Sr2V3Se5O18
_cod_depositor_comments
;
The following automatic conversions were performed:

'_exptl_absorpt_correction_type' value 'Multi-scan' changed to
'multi-scan' according to the built-in table from CIF Core dictionary
named 'cif_core.dic' version 2.4.1 from 2010-06-29.

Automatic conversion script
Id: cif_fix_values 1646 2011-03-28 12:23:43Z adriana 
;
_cod_original_cell_volume 1631.4(15)
_cod_database_code 4317369

loop_
_symmetry_equiv_pos_as_xyz
'x, y, z'
'-x+1/2, -y, z+1/2'
'-x, y+1/2, -z'
'x+1/2, -y+1/2, -z+1/2'
'-x, -y, -z'
'x-1/2, y, -z-1/2'
'x, -y-1/2, z'
'-x-1/2, y-1/2, z-1/2'

loop_
_atom_site_label
_atom_site_type_symbol
_atom_site_fract_x
_atom_site_fract_y
_atom_site_fract_z
_atom_site_U_iso_or_equiv
_atom_site_adp_type
_atom_site_occupancy
_atom_site_symmetry_multiplicity
_atom_site_calc_flag
_atom_site_refinement_flags
_atom_site_disorder_assembly
_atom_site_disorder_group
Sr1 Sr 0.21758(3) -0.2500 0.64486(5) 0.01030(11) Uani 1 2 d S . .
Sr2 Sr 0.19099(3) 0.2500 0.61426(6) 0.01645(12) Uani 1 2 d S . .
V1 V 0.15925(3) -0.00761(5) 0.96940(7) 0.01080(13) Uani 1 1 d . . .
V2 V 0.02057(5) -0.2500 0.52069(9) 0.00811(17) Uani 1 2 d S . .
Se1 Se 0.047098(19) 0.01873(3) 0.68250(4) 0.00839(9) Uani 1 1 d . . .
Se2 Se 0.314638(19) 0.01946(3) 0.82138(4) 0.01009(9) Uani 1 1 d . . .
Se3 Se 0.06277(3) 0.2500 1.10364(6) 0.01033(11) Uani 1 2 d S . .
O1 O 0.12146(13) 0.0827(2) 0.7831(3) 0.0131(5) Uani 1 1 d . . .
O2 O 0.06039(13) 0.1154(2) 0.5331(3) 0.0108(5) Uani 1 1 d . . .
O3 O 0.08976(13) -0.1157(2) 0.6191(3) 0.0111(5) Uani 1 1 d . . .
O4 O 0.26058(14) 0.1199(2) 0.9219(3) 0.0144(5) Uani 1 1 d . . .
O5 O 0.25180(14) -0.1059(2) 0.8604(3) 0.0144(5) Uani 1 1 d . . .
O6 O 0.28279(14) 0.0653(2) 0.6505(3) 0.0161(5) Uani 1 1 d . . .
O7 O 0.13023(15) 0.1305(3) 1.1005(3) 0.0237(6) Uani 1 1 d . . .
O8 O 0.0440(2) 0.2500 1.2813(4) 0.0215(8) Uani 1 2 d S . .
O9 O 0.08886(17) -0.1065(3) 0.9646(3) 0.0321(7) Uani 1 1 d . . .
O10 O 0.0677(2) -0.2500 0.3680(4) 0.0178(8) Uani 1 2 d S . .

loop_
_atom_site_aniso_label
_atom_site_aniso_U_11
_atom_site_aniso_U_22
_atom_site_aniso_U_33
_atom_site_aniso_U_23
_atom_site_aniso_U_13
_atom_site_aniso_U_12
Sr1 0.0112(2) 0.0089(2) 0.0108(2) 0.000 -0.00059(18) 0.000
Sr2 0.0096(2) 0.0083(2) 0.0314(3) 0.000 0.0011(2) 0.000
V1 0.0107(3) 0.0108(3) 0.0109(3) -0.0008(2) -0.0017(2) 0.0011(2)
V2 0.0072(4) 0.0069(4) 0.0102(4) 0.000 -0.0011(3) 0.000
Se1 0.00666(16) 0.00707(16) 0.01144(17) 0.00044(12) -0.00081(13) -0.00008(11)
Se2 0.00958(17) 0.01013(17) 0.01057(17) -0.00040(13) -0.00054(14) 0.00149(12)
Se3 0.0074(2) 0.0097(2) 0.0139(2) 0.000 0.00061(19) 0.000
O1 0.0142(12) 0.0129(12) 0.0121(12) 0.0003(10) -0.0075(10) -0.0032(10)
O2 0.0117(11) 0.0099(11) 0.0107(12) 0.0040(10) -0.0019(10) 0.0017(9)
O3 0.0089(11) 0.0060(10) 0.0183(13) -0.0020(10) -0.0034(10) 0.0019(9)
O4 0.0135(12) 0.0139(12) 0.0158(13) -0.0065(11) 0.0000(10) -0.0008(10)
O5 0.0170(12) 0.0108(12) 0.0153(13) -0.0020(10) 0.0006(11) -0.0013(10)
O6 0.0178(13) 0.0200(13) 0.0103(12) 0.0017(11) 0.0016(10) 0.0096(11)
O7 0.0263(15) 0.0282(14) 0.0165(14) -0.0068(12) -0.0020(12) 0.0198(12)
O8 0.028(2) 0.0204(19) 0.0162(19) 0.000 0.0114(17) 0.000
O9 0.0277(15) 0.0331(17) 0.0356(18) 0.0106(14) -0.0116(14) -0.0153(13)
O10 0.0177(18) 0.0202(19) 0.0156(19) 0.000 0.0035(16) 0.000

loop_
_atom_type_symbol
_atom_type_description
_atom_type_scat_dispersion_real
_atom_type_scat_dispersion_imag
_atom_type_scat_source
O O 0.0106 0.0060 'International Tables Vol C Tables 4.2.6.8 and 6.1.1.4'
V V 0.3005 0.5294 'International Tables Vol C Tables 4.2.6.8 and 6.1.1.4'
Se Se -0.0929 2.2259 'International Tables Vol C Tables 4.2.6.8 and 6.1.1.4'
Sr Sr -1.5307 3.2498 'International Tables Vol C Tables 4.2.6.8 and 6.1.1.4'

loop_
_geom_angle_atom_site_label_1
_geom_angle_atom_site_label_2
_geom_angle_atom_site_label_3
_geom_angle
_geom_angle_site_symmetry_1
_geom_angle_site_symmetry_3
_geom_angle_publ_flag
O4 Sr1 O4 67.99(12) 8_655 2_554 ?
O4 Sr1 O5 157.98(8) 8_655 . ?
O4 Sr1 O5 104.72(9) 2_554 . ?
O4 Sr1 O5 104.72(9) 8_655 7 ?
O4 Sr1 O5 157.98(8) 2_554 7 ?
O5 Sr1 O5 73.99(12) . 7 ?
O4 Sr1 O3 75.15(8) 8_655 7 ?
O4 Sr1 O3 110.97(8) 2_554 7 ?
O5 Sr1 O3 126.00(8) . 7 ?
O5 Sr1 O3 85.81(8) 7 7 ?
O4 Sr1 O3 110.97(8) 8_655 . ?
O4 Sr1 O3 75.15(8) 2_554 . ?
O5 Sr1 O3 85.81(8) . . ?
O5 Sr1 O3 126.00(8) 7 . ?
O3 Sr1 O3 66.63(11) 7 . ?
O4 Sr1 O7 89.99(8) 8_655 2_554 ?
O4 Sr1 O7 60.62(8) 2_554 2_554 ?
O5 Sr1 O7 68.92(8) . 2_554 ?
O5 Sr1 O7 99.69(8) 7 2_554 ?
O3 Sr1 O7 165.07(8) 7 2_554 ?
O3 Sr1 O7 118.97(8) . 2_554 ?
O4 Sr1 O7 60.62(8) 8_655 8_655 ?
O4 Sr1 O7 89.99(8) 2_554 8_655 ?
O5 Sr1 O7 99.69(8) . 8_655 ?
O5 Sr1 O7 68.92(8) 7 8_655 ?
O3 Sr1 O7 118.97(8) 7 8_655 ?
O3 Sr1 O7 165.07(8) . 8_655 ?
O7 Sr1 O7 52.04(10) 2_554 8_655 ?
O4 Sr1 V2 83.14(6) 8_655 . ?
O4 Sr1 V2 83.14(6) 2_554 . ?
O5 Sr1 V2 117.39(6) . . ?
O5 Sr1 V2 117.39(6) 7 . ?
O3 Sr1 V2 35.32(5) 7 . ?
O3 Sr1 V2 35.32(5) . . ?
O7 Sr1 V2 142.85(5) 2_554 . ?
O7 Sr1 V2 142.85(5) 8_655 . ?
O4 Sr1 Se2 136.49(6) 8_655 . ?
O4 Sr1 Se2 81.47(7) 2_554 . ?
O5 Sr1 Se2 25.16(5) . . ?
O5 Sr1 Se2 92.00(7) 7 . ?
O3 Sr1 Se2 147.11(5) 7 . ?
O3 Sr1 Se2 88.95(6) . . ?
O7 Sr1 Se2 47.19(5) 2_554 . ?
O7 Sr1 Se2 90.33(6) 8_655 . ?
V2 Sr1 Se2 124.269(18) . . ?
O4 Sr1 Se2 81.47(7) 8_655 7 ?
O4 Sr1 Se2 136.49(6) 2_554 7 ?
O5 Sr1 Se2 92.00(7) . 7 ?
O5 Sr1 Se2 25.16(5) 7 7 ?
O3 Sr1 Se2 88.95(6) 7 7 ?
O3 Sr1 Se2 147.11(5) . 7 ?
O7 Sr1 Se2 90.33(6) 2_554 7 ?
O7 Sr1 Se2 47.19(5) 8_655 7 ?
V2 Sr1 Se2 124.269(18) . 7 ?
Se2 Sr1 Se2 102.74(4) . 7 ?
O4 Sr1 Se3 76.70(5) 8_655 2_554 ?
O4 Sr1 Se3 76.70(5) 2_554 2_554 ?
O5 Sr1 Se3 81.41(6) . 2_554 ?
O5 Sr1 Se3 81.41(6) 7 2_554 ?
O3 Sr1 Se3 144.86(5) 7 2_554 ?
O3 Sr1 Se3 144.86(5) . 2_554 ?
O7 Sr1 Se3 26.19(5) 2_554 2_554 ?
O7 Sr1 Se3 26.19(5) 8_655 2_554 ?
V2 Sr1 Se3 155.62(3) . 2_554 ?
Se2 Sr1 Se3 66.325(19) . 2_554 ?
Se2 Sr1 Se3 66.325(19) 7 2_554 ?
O6 Sr2 O6 102.16(12) 7_565 . ?
O6 Sr2 O1 70.86(8) 7_565 7_565 ?
O6 Sr2 O1 136.68(8) . 7_565 ?
O6 Sr2 O1 136.68(8) 7_565 . ?
O6 Sr2 O1 70.86(8) . . ?
O1 Sr2 O1 85.42(11) 7_565 . ?
O6 Sr2 O2 159.93(8) 7_565 . ?
O6 Sr2 O2 97.13(8) . . ?
O1 Sr2 O2 98.62(8) 7_565 . ?
O1 Sr2 O2 55.89(7) . . ?
O6 Sr2 O2 97.13(8) 7_565 7_565 ?
O6 Sr2 O2 159.93(8) . 7_565 ?
O1 Sr2 O2 55.89(7) 7_565 7_565 ?
O1 Sr2 O2 98.62(8) . 7_565 ?
O2 Sr2 O2 63.18(10) . 7_565 ?
O6 Sr2 O5 107.84(8) 7_565 2_554 ?
O6 Sr2 O5 59.42(8) . 2_554 ?
O1 Sr2 O5 163.86(7) 7_565 2_554 ?
O1 Sr2 O5 104.48(8) . 2_554 ?
O2 Sr2 O5 77.38(7) . 2_554 ?
O2 Sr2 O5 109.29(7) 7_565 2_554 ?
O6 Sr2 O5 59.42(8) 7_565 8_665 ?
O6 Sr2 O5 107.84(8) . 8_665 ?
O1 Sr2 O5 104.48(8) 7_565 8_665 ?
O1 Sr2 O5 163.86(7) . 8_665 ?
O2 Sr2 O5 109.29(7) . 8_665 ?
O2 Sr2 O5 77.38(7) 7_565 8_665 ?
O5 Sr2 O5 63.17(10) 2_554 8_665 ?
O6 Sr2 Se1 161.30(6) 7_565 . ?
O6 Sr2 Se1 81.84(7) . . ?
O1 Sr2 Se1 93.56(6) 7_565 . ?
O1 Sr2 Se1 27.47(5) . . ?
O2 Sr2 Se1 28.49(5) . . ?
O2 Sr2 Se1 81.63(6) 7_565 . ?
O5 Sr2 Se1 90.01(5) 2_554 . ?
O5 Sr2 Se1 137.17(5) 8_665 . ?
O6 Sr2 Se1 81.84(7) 7_565 7_565 ?
O6 Sr2 Se1 161.30(6) . 7_565 ?
O1 Sr2 Se1 27.47(5) 7_565 7_565 ?
O1 Sr2 Se1 93.56(6) . 7_565 ?
O2 Sr2 Se1 81.63(6) . 7_565 ?
O2 Sr2 Se1 28.49(5) 7_565 7_565 ?
O5 Sr2 Se1 137.17(5) 2_554 7_565 ?
O5 Sr2 Se1 90.01(5) 8_665 7_565 ?
Se1 Sr2 Se1 88.84(4) . 7_565 ?
O6 Sr2 Se2 22.82(6) 7_565 7_565 ?
O6 Sr2 Se2 95.84(7) . 7_565 ?
O1 Sr2 Se2 60.81(6) 7_565 7_565 ?
O1 Sr2 Se2 113.86(6) . 7_565 ?
O2 Sr2 Se2 158.92(5) . 7_565 ?
O2 Sr2 Se2 104.12(6) 7_565 7_565 ?
O5 Sr2 Se2 123.64(6) 2_554 7_565 ?
O5 Sr2 Se2 82.24(6) 8_665 7_565 ?
Se1 Sr2 Se2 139.48(3) . 7_565 ?
Se1 Sr2 Se2 80.76(4) 7_565 7_565 ?
O6 Sr2 Se2 95.84(7) 7_565 . ?
O6 Sr2 Se2 22.82(6) . . ?
O1 Sr2 Se2 113.86(6) 7_565 . ?
O1 Sr2 Se2 60.81(6) . . ?
O2 Sr2 Se2 104.12(6) . . ?
O2 Sr2 Se2 158.92(5) 7_565 . ?
O5 Sr2 Se2 82.24(6) 2_554 . ?
O5 Sr2 Se2 123.64(6) 8_665 . ?
Se1 Sr2 Se2 80.76(4) . . ?
Se1 Sr2 Se2 139.48(3) 7_565 . ?
Se2 Sr2 Se2 82.25(4) 7_565 . ?
O9 V1 O7 109.05(15) . . ?
O9 V1 O6 100.72(13) . 2 ?
O7 V1 O6 81.71(11) . 2 ?
O9 V1 O1 93.10(13) . . ?
O7 V1 O1 94.00(11) . . ?
O6 V1 O1 166.17(10) 2 . ?
O9 V1 O5 102.32(14) . . ?
O7 V1 O5 146.94(11) . . ?
O6 V1 O5 82.50(10) 2 . ?
O1 V1 O5 94.48(10) . . ?
O9 V1 O4 166.92(14) . . ?
O7 V1 O4 81.53(11) . . ?
O6 V1 O4 88.18(10) 2 . ?
O1 V1 O4 78.17(9) . . ?
O5 V1 O4 69.10(10) . . ?
O9 V1 Se2 135.73(12) . . ?
O7 V1 Se2 115.15(9) . . ?
O6 V1 Se2 88.06(8) 2 . ?
O1 V1 Se2 81.86(7) . . ?
O5 V1 Se2 35.39(7) . . ?
O4 V1 Se2 34.04(6) . . ?
O9 V1 Sr1 154.36(12) . 2 ?
O7 V1 Sr1 48.64(9) . 2 ?
O6 V1 Sr1 67.05(8) 2 2 ?
O1 V1 Sr1 100.25(7) . 2 ?
O5 V1 Sr1 98.37(7) . 2 ?
O4 V1 Sr1 38.56(7) . 2 ?
Se2 V1 Sr1 68.41(3) . 2 ?
O9 V1 Sr2 93.38(11) . 2 ?
O7 V1 Sr2 117.58(8) . 2 ?
O6 V1 Sr2 36.33(7) 2 2 ?
O1 V1 Sr2 143.39(7) . 2 ?
O5 V1 Sr2 48.96(7) . 2 ?
O4 V1 Sr2 88.14(8) . 2 ?
Se2 V1 Sr2 68.62(3) . 2 ?
Sr1 V1 Sr2 88.85(4) 2 2 ?
O10 V2 O2 97.38(12) . 3_546 ?
O10 V2 O2 97.38(12) . 5_556 ?
O2 V2 O2 89.15(14) 3_546 5_556 ?
O10 V2 O3 95.25(12) . . ?
O2 V2 O3 167.35(10) 3_546 . ?
O2 V2 O3 89.87(10) 5_556 . ?
O10 V2 O3 95.25(12) . 7 ?
O2 V2 O3 89.87(10) 3_546 7 ?
O2 V2 O3 167.35(10) 5_556 7 ?
O3 V2 O3 88.34(13) . 7 ?
O10 V2 O8 178.62(18) . 5_557 ?
O2 V2 O8 81.65(11) 3_546 5_557 ?
O2 V2 O8 81.65(11) 5_556 5_557 ?
O3 V2 O8 85.74(11) . 5_557 ?
O3 V2 O8 85.74(11) 7 5_557 ?
O10 V2 Sr1 78.68(13) . . ?
O2 V2 Sr1 135.42(7) 3_546 . ?
O2 V2 Sr1 135.42(7) 5_556 . ?
O3 V2 Sr1 47.19(6) . . ?
O3 V2 Sr1 47.19(6) 7 . ?
O8 V2 Sr1 102.70(12) 5_557 . ?
O10 V2 Sr2 101.11(13) . 5_556 ?
O2 V2 Sr2 44.58(7) 3_546 5_556 ?
O2 V2 Sr2 44.58(7) 5_556 5_556 ?
O3 V2 Sr2 132.88(7) . 5_556 ?
O3 V2 Sr2 132.88(7) 7 5_556 ?
O8 V2 Sr2 77.51(12) 5_557 5_556 ?
Sr1 V2 Sr2 179.79(3) . 5_556 ?
O1 Se1 O3 101.77(11) . . ?
O1 Se1 O2 94.93(12) . . ?
O3 Se1 O2 100.52(12) . . ?
O1 Se1 Sr2 45.57(8) . . ?
O3 Se1 Sr2 103.62(9) . . ?
O2 Se1 Sr2 49.50(8) . . ?
O4 Se2 O6 97.93(12) . . ?
O4 Se2 O5 92.59(12) . . ?
O6 Se2 O5 102.09(12) . . ?
O4 Se2 V1 48.12(8) . . ?
O6 Se2 V1 99.07(9) . . ?
O5 Se2 V1 44.99(8) . . ?
O4 Se2 Sr1 119.39(9) . . ?
O6 Se2 Sr1 71.79(9) . . ?
O5 Se2 Sr1 38.48(8) . . ?
V1 Se2 Sr1 74.00(3) . . ?
O4 Se2 Sr2 63.10(9) . . ?
O6 Se2 Sr2 34.97(8) . . ?
O5 Se2 Sr2 105.27(9) . . ?
V1 Se2 Sr2 78.12(3) . . ?
Sr1 Se2 Sr2 92.52(4) . . ?
O8 Se3 O7 98.36(13) . 7_565 ?
O8 Se3 O7 98.36(13) . . ?
O7 Se3 O7 96.2(2) 7_565 . ?
O8 Se3 Sr1 95.43(14) . 2 ?
O7 Se3 Sr1 48.49(10) 7_565 2 ?
O7 Se3 Sr1 48.49(10) . 2 ?
Se1 O1 V1 119.13(12) . . ?
Se1 O1 Sr2 106.96(11) . . ?
V1 O1 Sr2 131.25(10) . . ?
Se1 O2 V2 121.43(13) . 5_556 ?
Se1 O2 Sr2 102.01(10) . . ?
V2 O2 Sr2 103.83(10) 5_556 . ?
Se1 O3 V2 119.36(12) . . ?
Se1 O3 Sr1 141.60(12) . . ?
V2 O3 Sr1 97.49(9) . . ?
Se2 O4 V1 97.84(11) . . ?
Se2 O4 Sr1 135.91(13) . 2 ?
V1 O4 Sr1 107.32(10) . 2 ?
Se2 O5 V1 99.62(11) . . ?
Se2 O5 Sr1 116.37(12) . . ?
V1 O5 Sr1 118.97(11) . . ?
Se2 O5 Sr2 111.01(11) . 2 ?
V1 O5 Sr2 97.84(9) . 2 ?
Sr1 O5 Sr2 111.17(9) . 2 ?
Se2 O6 V1 119.91(13) . 2_554 ?
Se2 O6 Sr2 122.21(12) . . ?
V1 O6 Sr2 115.59(11) 2_554 . ?
Se3 O7 V1 137.58(15) . . ?
Se3 O7 Sr1 105.31(13) . 2 ?
V1 O7 Sr1 101.01(10) . 2 ?
Se3 O8 V2 159.8(2) . 5_557 ?

loop_
_geom_bond_atom_site_label_1
_geom_bond_atom_site_label_2
_geom_bond_distance
_geom_bond_site_symmetry_2
_geom_bond_publ_flag
Sr1 O4 2.477(3) 8_655 ?
Sr1 O4 2.477(3) 2_554 ?
Sr1 O5 2.550(3) . ?
Sr1 O5 2.550(3) 7 ?
Sr1 O3 2.603(2) 7 ?
Sr1 O3 2.603(2) . ?
Sr1 O7 2.900(3) 2_554 ?
Sr1 O7 2.900(3) 8_655 ?
Sr1 V2 3.5181(19) . ?
Sr1 Se2 3.6715(14) . ?
Sr1 Se2 3.6715(14) 7 ?
Sr1 Se3 3.735(2) 2_554 ?
Sr2 O6 2.527(3) 7_565 ?
Sr2 O6 2.527(3) . ?
Sr2 O1 2.626(2) 7_565 ?
Sr2 O1 2.626(2) . ?
Sr2 O2 2.734(3) . ?
Sr2 O2 2.734(2) 7_565 ?
Sr2 O5 2.929(3) 2_554 ?
Sr2 O5 2.929(3) 8_665 ?
Sr2 Se1 3.5170(14) . ?
Sr2 Se1 3.5170(14) 7_565 ?
Sr2 Se2 3.7308(13) 7_565 ?
Sr2 Se2 3.7308(13) . ?
V1 O9 1.590(3) . ?
V1 O7 1.952(3) . ?
V1 O6 2.007(3) 2 ?
V1 O1 2.045(2) . ?
V1 O5 2.126(3) . ?
V1 O4 2.229(3) . ?
V1 Se2 2.9654(15) . ?
V1 Sr1 3.7931(14) 2 ?
V1 Sr2 3.8470(15) 2 ?
V2 O10 1.597(4) . ?
V2 O2 2.041(2) 3_546 ?
V2 O2 2.041(2) 5_556 ?
V2 O3 2.052(2) . ?
V2 O3 2.052(2) 7 ?
V2 O8 2.100(4) 5_557 ?
V2 Sr2 3.783(2) 5_556 ?
Se1 O1 1.696(2) . ?
Se1 O3 1.702(2) . ?
Se1 O2 1.715(2) . ?
Se2 O4 1.676(2) . ?
Se2 O6 1.710(3) . ?
Se2 O5 1.742(2) . ?
Se3 O8 1.640(4) . ?
Se3 O7 1.710(3) 7_565 ?
Se3 O7 1.710(2) . ?
Se3 Sr1 3.735(2) 2 ?
O2 V2 2.041(2) 5_556 ?
O4 Sr1 2.477(3) 2 ?
O5 Sr2 2.929(3) 2 ?
O6 V1 2.007(3) 2_554 ?
O7 Sr1 2.900(3) 2 ?
O8 V2 2.100(4) 5_557 ?
